data_1521319
loop_
_publ_author_name
'Mestres, L.'
'Simkin, V.G.'
'Baccali, A.'
'Martinez-Sarrion, M.L.'
'Smirnov, L.S.'
'Balagurov, A.M.'

_publ_section_title
;
 X-ray and neutron powder diffraction studies of phase transitions in Li
 Cs S O4
;
_journal_name_full Kristallografiya
_journal_page_first 83
_journal_page_last 88
_journal_volume 44
_journal_year 1999
_chemical_formula_sum 'Cs Li O4 S'
_chemical_name_systematic 'Li Cs (S O4)'
_space_group_IT_number 62
_symmetry_space_group_name_Hall '-P 2n 2ac'
_symmetry_space_group_name_H-M 'P c m n'
_cell_angle_alpha 90
_cell_angle_beta 90
_cell_angle_gamma 90
_cell_formula_units_Z 4
_cell_length_a 9.4444
_cell_length_b 5.4493
_cell_length_c 8.8085
_cell_volume 453.333
_citation_journal_id_ASTM KRISAJ
_cod_data_source_file Mestres_KRISAJ_1999_457.cif
_cod_data_source_block Cs1Li1O4S1
_cod_original_cell_volume 453.3327
_cod_original_sg_symbol_Hall '-P 2ac 2n (z,y,-x)'
_cod_original_formula_sum 'Cs1 Li1 O4 S1'
_cod_database_code 1521319

loop_
_symmetry_equiv_pos_as_xyz
x,y,z
x+1/2,-y,-z+1/2
-x+1/2,-y+1/2,z+1/2
-x,y+1/2,-z
-x,-y,-z
-x-1/2,y,z-1/2
x-1/2,y-1/2,-z-1/2
x,-y-1/2,z

loop_
_atom_site_label
_atom_site_type_symbol
_atom_site_fract_x
_atom_site_fract_y
_atom_site_fract_z
_atom_site_occupancy
_atom_site_U_iso_or_equiv
O1 O-2 0.086 0.25 0.041 1 0.0
Cs1 Cs+1 0.287 0.75 0 1 0.0
Li1 Li+1 0.419 0.25 0.314 1 0.0
O3 O-2 0.216 0.25 0.265 1 0.0
S1 S+6 0.083 0.25 0.201 1 0.0
O2 O-2 0.019 0.018 0.26 1 0.0
